data_7103572
loop_
_publ_author_name
'Kobayashi, Junji'
'Nakafuji, Shin-ya'
'Yatabe, Atsushi'
'Kawashima, Takayuki'

_publ_section_title
;
 A novel ylide-stabilized carbene; formation and electron donating
 ability of an amino(sulfur-ylide)carbene.
;
_journal_issue 46
_journal_name_full 'Chemical communications (Cambridge, England)'
_journal_page_first 6233
_journal_page_last 6235
_journal_paper_doi 10.1039/b813454e
_journal_year 2008
_chemical_formula_sum 'C29 H27 Cl N O2 Rh S'
_chemical_formula_weight 591.94
_chemical_melting_point 374
_space_group_IT_number 2
_symmetry_cell_setting triclinic
_symmetry_Int_Tables_number 2
_symmetry_space_group_name_Hall '-P 1'
_symmetry_space_group_name_H-M 'P -1'
_atom_sites_solution_hydrogens geom
_atom_sites_solution_primary direct
_atom_sites_solution_secondary difmap
_audit_creation_method SHELXL-97
_cell_angle_alpha 88.329(19)
_cell_angle_beta 77.738(17)
_cell_angle_gamma 66.558(14)
_cell_formula_units_Z 2
_cell_length_a 9.903(5)
_cell_length_b 11.130(5)
_cell_length_c 13.844(7)
_cell_measurement_reflns_used 4640
_cell_measurement_temperature 120(2)
_cell_measurement_theta_max 27.4835
_cell_measurement_theta_min 3.0402
_cell_volume 1365.5(12)
_computing_structure_refinement 'SHELXL-97 (Sheldrick, 1997)'
_computing_structure_solution 'SHELXS-97 (Sheldrick, 1990)'
_diffrn_ambient_temperature 120(2)
_diffrn_measured_fraction_theta_full 0.962
_diffrn_measured_fraction_theta_max 0.962
_diffrn_radiation_monochromator graphite
_diffrn_radiation_type MoK\a
_diffrn_radiation_wavelength 0.71070
_diffrn_reflns_av_R_equivalents 0.0315
_diffrn_reflns_av_sigmaI/netI 0.0724
_diffrn_reflns_limit_h_max 11
_diffrn_reflns_limit_h_min -11
_diffrn_reflns_limit_k_max 12
_diffrn_reflns_limit_k_min -13
_diffrn_reflns_limit_l_max 16
_diffrn_reflns_limit_l_min -11
_diffrn_reflns_number 8442
_diffrn_reflns_theta_full 25.00
_diffrn_reflns_theta_max 25.00
_diffrn_reflns_theta_min 3.00
_diffrn_source 'fine-focus sealed tube'
_exptl_absorpt_coefficient_mu 0.825
_exptl_absorpt_correction_T_max 0.8523
_exptl_absorpt_correction_T_min 0.8523
_exptl_absorpt_correction_type multi-scan
_exptl_absorpt_process_details
;
Jacobson, R. (1998) Private communication
;
_exptl_crystal_colour orange
_exptl_crystal_density_diffrn 1.440
_exptl_crystal_density_method 'not measured'
_exptl_crystal_description block
_exptl_crystal_F_000 604
_exptl_crystal_recrystallization_method Et2O/THF
_exptl_crystal_size_max 0.20
_exptl_crystal_size_mid 0.20
_exptl_crystal_size_min 0.20
_refine_diff_density_max 0.948
_refine_diff_density_min -0.798
_refine_diff_density_rms 0.107
_refine_ls_extinction_method none
_refine_ls_goodness_of_fit_ref 1.033
_refine_ls_hydrogen_treatment constr
_refine_ls_matrix_type full
_refine_ls_number_parameters 321
_refine_ls_number_reflns 4640
_refine_ls_number_restraints 0
_refine_ls_restrained_S_all 1.033
_refine_ls_R_factor_all 0.0409
_refine_ls_R_factor_gt 0.0358
_refine_ls_shift/su_max 0.000
_refine_ls_shift/su_mean 0.000
_refine_ls_structure_factor_coef Fsqd
_refine_ls_weighting_details 'calc w=1/[\s^2^(Fo^2^)+(0.0517P)^2^+2.7927P] where P=(Fo^2^+2Fc^2^)/3'
_refine_ls_weighting_scheme calc
_refine_ls_wR_factor_gt 0.1005
_refine_ls_wR_factor_ref 0.1242
_reflns_number_gt 4172
_reflns_number_total 4640
_reflns_threshold_expression >2sigma(I)
_cod_data_source_file b813454e.txt
_cod_data_source_block asycrhco
_cod_database_code 7103572

loop_
_symmetry_equiv_pos_as_xyz
'x, y, z'
'-x, -y, -z'

loop_
_atom_site_label
_atom_site_type_symbol
_atom_site_fract_x
_atom_site_fract_y
_atom_site_fract_z
_atom_site_U_iso_or_equiv
_atom_site_adp_type
_atom_site_occupancy
_atom_site_symmetry_multiplicity
_atom_site_calc_flag
_atom_site_refinement_flags
_atom_site_disorder_assembly
_atom_site_disorder_group
C1 C 0.0995(4) 0.2147(4) 0.2786(3) 0.0177(8) Uani 1 1 d . . .
Rh1 Rh 0.28882(3) 0.18311(3) 0.16910(2) 0.01783(14) Uani 1 1 d . . .
Cl1 Cl 0.14794(10) 0.37466(9) 0.09484(7) 0.0183(2) Uani 1 1 d . . .
C2 C 0.4558(5) 0.1559(4) 0.0606(3) 0.0240(9) Uani 1 1 d . . .
O1 O 0.5481(4) 0.1432(3) -0.0070(2) 0.0361(8) Uani 1 1 d . . .
C3 C 0.3918(5) 0.0340(5) 0.2246(3) 0.0334(11) Uani 1 1 d . . .
O2 O 0.4579(5) -0.0599(4) 0.2585(3) 0.0614(12) Uani 1 1 d . . .
N1 N 0.0782(4) 0.2409(3) 0.3790(2) 0.0205(7) Uani 1 1 d . . .
C4 C -0.0663(5) 0.2587(4) 0.4295(3) 0.0247(10) Uani 1 1 d . . .
H1 H -0.1052 0.2777 0.4987 0.030 Uiso 1 1 calc R . .
C5 C -0.1426(5) 0.2441(4) 0.3625(3) 0.0253(10) Uani 1 1 d . . .
H2 H -0.2441 0.2521 0.3752 0.030 Uiso 1 1 calc R . .
C6 C -0.0385(5) 0.2145(4) 0.2702(3) 0.0214(9) Uani 1 1 d . . .
S1 S -0.06429(11) 0.18406(10) 0.15526(7) 0.0188(2) Uani 1 1 d . . .
C7 C 0.1833(4) 0.2610(4) 0.4276(3) 0.0191(9) Uani 1 1 d . . .
C8 C 0.2577(5) 0.1665(4) 0.4856(3) 0.0232(9) Uani 1 1 d . . .
C9 C 0.3547(5) 0.1914(5) 0.5347(3) 0.0305(11) Uani 1 1 d . . .
H3 H 0.4068 0.1268 0.5752 0.037 Uiso 1 1 calc R . .
C10 C 0.3776(5) 0.3059(4) 0.5265(3) 0.0262(10) Uani 1 1 d . . .
C11 C 0.2985(5) 0.3994(4) 0.4663(3) 0.0226(9) Uani 1 1 d . . .
H4 H 0.3138 0.4785 0.4587 0.027 Uiso 1 1 calc R . .
C12 C 0.1991(5) 0.3812(4) 0.4175(3) 0.0210(9) Uani 1 1 d . . .
C13 C 0.2384(6) 0.0378(4) 0.4975(3) 0.0309(11) Uani 1 1 d . . .
H5 H 0.1323 0.0556 0.5259 0.046 Uiso 1 1 calc R . .
H6 H 0.3012 -0.0159 0.5416 0.046 Uiso 1 1 calc R . .
H7 H 0.2692 -0.0095 0.4326 0.046 Uiso 1 1 calc R . .
C14 C 0.4793(6) 0.3326(5) 0.5817(4) 0.0358(12) Uani 1 1 d . . .
H8 H 0.5672 0.2511 0.5834 0.054 Uiso 1 1 calc R . .
H9 H 0.4240 0.3662 0.6495 0.054 Uiso 1 1 calc R . .
H10 H 0.5128 0.3978 0.5481 0.054 Uiso 1 1 calc R . .
C15 C 0.1076(5) 0.4864(4) 0.3613(3) 0.0221(9) Uani 1 1 d . . .
H11 H 0.1394 0.5596 0.3587 0.033 Uiso 1 1 calc R . .
H12 H 0.0008 0.5173 0.3942 0.033 Uiso 1 1 calc R . .
H13 H 0.1223 0.4519 0.2938 0.033 Uiso 1 1 calc R . .
C16 C -0.0963(5) 0.0360(4) 0.1654(3) 0.0189(9) Uani 1 1 d . . .
C17 C -0.0611(5) -0.0426(4) 0.2407(3) 0.0279(10) Uani 1 1 d . . .
H14 H -0.0211 -0.0188 0.2900 0.033 Uiso 1 1 calc R . .
C18 C -0.0837(5) -0.1590(4) 0.2454(3) 0.0291(10) Uani 1 1 d . . .
H15 H -0.0576 -0.2146 0.2978 0.035 Uiso 1 1 calc R . .
C19 C -0.1440(5) -0.1945(4) 0.1745(3) 0.0252(10) Uani 1 1 d . . .
C20 C -0.1764(5) -0.1114(4) 0.0964(3) 0.0240(9) Uani 1 1 d . . .
H16 H -0.2155 -0.1346 0.0463 0.029 Uiso 1 1 calc R . .
C21 C -0.1530(5) 0.0021(4) 0.0910(3) 0.0227(9) Uani 1 1 d . . .
H17 H -0.1748 0.0569 0.0375 0.027 Uiso 1 1 calc R . .
C22 C -0.1767(6) -0.3144(4) 0.1806(4) 0.0365(12) Uani 1 1 d . . .
H18 H -0.1427 -0.3628 0.2371 0.055 Uiso 1 1 calc R . .
H19 H -0.1235 -0.3702 0.1195 0.055 Uiso 1 1 calc R . .
H20 H -0.2855 -0.2890 0.1891 0.055 Uiso 1 1 calc R . .
C23 C -0.2458(5) 0.3047(4) 0.1506(3) 0.0203(9) Uani 1 1 d . . .
C24 C -0.2473(5) 0.4119(4) 0.0960(3) 0.0281(10) Uani 1 1 d . . .
H21 H -0.1556 0.4152 0.0606 0.034 Uiso 1 1 calc R . .
C25 C -0.3850(5) 0.5143(5) 0.0941(4) 0.0320(11) Uani 1 1 d . . .
H22 H -0.3871 0.5871 0.0560 0.038 Uiso 1 1 calc R . .
C26 C -0.5209(5) 0.5114(4) 0.1475(3) 0.0278(10) Uani 1 1 d . . .
C27 C -0.5152(5) 0.4007(4) 0.1999(3) 0.0250(10) Uani 1 1 d . . .
H23 H -0.6061 0.3956 0.2350 0.030 Uiso 1 1 calc R . .
C28 C -0.3797(5) 0.2998(4) 0.2009(3) 0.0261(10) Uani 1 1 d . . .
H24 H -0.3775 0.2253 0.2368 0.031 Uiso 1 1 calc R . .
C29 C -0.6702(5) 0.6245(5) 0.1477(4) 0.0420(13) Uani 1 1 d . . .
H25 H -0.7498 0.5914 0.1556 0.063 Uiso 1 1 calc R . .
H26 H -0.6638 0.6671 0.0849 0.063 Uiso 1 1 calc R . .
H27 H -0.6938 0.6881 0.2027 0.063 Uiso 1 1 calc R . .

loop_
_atom_site_aniso_label
_atom_site_aniso_U_11
_atom_site_aniso_U_22
_atom_site_aniso_U_33
_atom_site_aniso_U_23
_atom_site_aniso_U_13
_atom_site_aniso_U_12
C1 0.018(2) 0.018(2) 0.019(2) -0.0041(16) -0.0045(16) -0.0081(17)
Rh1 0.0154(2) 0.0216(2) 0.0170(2) -0.00038(14) -0.00241(14) -0.00837(15)
Cl1 0.0162(5) 0.0187(5) 0.0196(5) 0.0052(4) -0.0024(4) -0.0076(4)
C2 0.027(2) 0.020(2) 0.028(2) 0.0021(18) -0.010(2) -0.0108(19)
O1 0.0266(17) 0.042(2) 0.0301(18) -0.0035(15) 0.0087(15) -0.0111(15)
C3 0.026(2) 0.042(3) 0.023(2) 0.001(2) 0.0031(19) -0.007(2)
O2 0.048(2) 0.059(3) 0.043(2) 0.017(2) 0.0038(19) 0.006(2)
N1 0.0241(18) 0.0257(18) 0.0161(17) -0.0002(14) -0.0020(14) -0.0155(16)
C4 0.026(2) 0.035(2) 0.014(2) -0.0023(17) 0.0022(17) -0.017(2)
C5 0.019(2) 0.037(3) 0.022(2) -0.0054(19) 0.0016(17) -0.016(2)
C6 0.019(2) 0.029(2) 0.019(2) -0.0075(17) -0.0028(16) -0.0121(18)
S1 0.0168(5) 0.0243(5) 0.0182(5) -0.0014(4) -0.0032(4) -0.0114(4)
C7 0.017(2) 0.027(2) 0.0148(19) -0.0008(16) -0.0050(15) -0.0096(18)
C8 0.031(2) 0.024(2) 0.019(2) 0.0060(17) -0.0067(17) -0.0157(19)
C9 0.033(3) 0.040(3) 0.022(2) 0.003(2) -0.0105(19) -0.017(2)
C10 0.025(2) 0.037(3) 0.023(2) -0.0026(19) -0.0068(18) -0.018(2)
C11 0.031(2) 0.019(2) 0.021(2) 0.0039(17) -0.0023(18) -0.0157(19)
C12 0.023(2) 0.023(2) 0.018(2) -0.0049(16) 0.0017(16) -0.0126(18)
C13 0.042(3) 0.029(2) 0.032(2) 0.0057(19) -0.013(2) -0.022(2)
C14 0.038(3) 0.045(3) 0.034(3) 0.004(2) -0.019(2) -0.020(2)
C15 0.026(2) 0.019(2) 0.022(2) 0.0069(17) -0.0081(17) -0.0088(18)
C16 0.020(2) 0.0164(19) 0.019(2) 0.0017(16) -0.0026(16) -0.0080(17)
C17 0.029(2) 0.031(2) 0.025(2) -0.0091(19) -0.0056(19) -0.013(2)
C18 0.038(3) 0.022(2) 0.026(2) 0.0040(18) -0.010(2) -0.008(2)
C19 0.022(2) 0.020(2) 0.031(2) -0.0034(18) -0.0019(18) -0.0074(18)
C20 0.024(2) 0.027(2) 0.025(2) -0.0050(18) -0.0048(18) -0.0147(19)
C21 0.020(2) 0.028(2) 0.019(2) 0.0006(17) -0.0055(17) -0.0078(18)
C22 0.045(3) 0.023(2) 0.043(3) -0.004(2) -0.007(2) -0.016(2)
C23 0.019(2) 0.023(2) 0.022(2) -0.0014(17) -0.0041(17) -0.0122(18)
C24 0.027(2) 0.033(2) 0.033(2) 0.009(2) -0.0075(19) -0.021(2)
C25 0.031(3) 0.029(2) 0.042(3) 0.016(2) -0.012(2) -0.017(2)
C26 0.030(2) 0.022(2) 0.035(3) 0.0061(19) -0.011(2) -0.012(2)
C27 0.019(2) 0.028(2) 0.030(2) -0.0003(18) -0.0032(18) -0.0118(19)
C28 0.024(2) 0.029(2) 0.028(2) -0.0027(18) -0.0007(18) -0.015(2)
C29 0.028(3) 0.034(3) 0.061(4) 0.007(2) -0.011(2) -0.009(2)

loop_
_atom_type_symbol
_atom_type_description
_atom_type_scat_dispersion_real
_atom_type_scat_dispersion_imag
_atom_type_scat_source
C C 0.0033 0.0016 'International Tables Vol C Tables 4.2.6.8 and 6.1.1.4'
H H 0.0000 0.0000 'International Tables Vol C Tables 4.2.6.8 and 6.1.1.4'
N N 0.0061 0.0033 'International Tables Vol C Tables 4.2.6.8 and 6.1.1.4'
O O 0.0106 0.0060 'International Tables Vol C Tables 4.2.6.8 and 6.1.1.4'
S S 0.1246 0.1234 'International Tables Vol C Tables 4.2.6.8 and 6.1.1.4'
Cl Cl 0.1484 0.1585 'International Tables Vol C Tables 4.2.6.8 and 6.1.1.4'
Rh Rh -1.1178 0.9187 'International Tables Vol C Tables 4.2.6.8 and 6.1.1.4'

loop_
_geom_angle_atom_site_label_1
_geom_angle_atom_site_label_2
_geom_angle_atom_site_label_3
_geom_angle
_geom_angle_site_symmetry_1
_geom_angle_site_symmetry_3
_geom_angle_publ_flag
N1 C1 C6 102.9(3) . . ?
N1 C1 Rh1 128.3(3) . . ?
C6 C1 Rh1 128.7(3) . . ?
C3 Rh1 C2 92.81(19) . . ?
C3 Rh1 C1 89.87(18) . . ?
C2 Rh1 C1 175.88(16) . . ?
C3 Rh1 Cl1 177.80(17) . . ?
C2 Rh1 Cl1 87.96(13) . . ?
C1 Rh1 Cl1 89.24(12) . . ?
O1 C2 Rh1 175.8(4) . . ?
O2 C3 Rh1 179.1(4) . . ?
C1 N1 C4 111.7(3) . . ?
C1 N1 C7 126.1(3) . . ?
C4 N1 C7 122.0(3) . . ?
C5 C4 N1 108.3(4) . . ?
C5 C4 H1 125.9 . . ?
N1 C4 H1 125.9 . . ?
C4 C5 C6 105.3(4) . . ?
C4 C5 H2 127.4 . . ?
C6 C5 H2 127.4 . . ?
C1 C6 C5 111.8(4) . . ?
C1 C6 S1 119.6(3) . . ?
C5 C6 S1 128.6(3) . . ?
C6 S1 C23 104.4(2) . . ?
C6 S1 C16 105.0(2) . . ?
C23 S1 C16 102.36(19) . . ?
C8 C7 C12 122.6(4) . . ?
C8 C7 N1 119.3(4) . . ?
C12 C7 N1 118.0(4) . . ?
C7 C8 C9 117.8(4) . . ?
C7 C8 C13 122.3(4) . . ?
C9 C8 C13 119.9(4) . . ?
C10 C9 C8 122.6(4) . . ?
C10 C9 H3 118.7 . . ?
C8 C9 H3 118.7 . . ?
C9 C10 C11 117.2(4) . . ?
C9 C10 C14 122.0(4) . . ?
C11 C10 C14 120.8(4) . . ?
C12 C11 C10 122.7(4) . . ?
C12 C11 H4 118.7 . . ?
C10 C11 H4 118.7 . . ?
C11 C12 C7 117.0(4) . . ?
C11 C12 C15 121.4(4) . . ?
C7 C12 C15 121.5(4) . . ?
C8 C13 H5 109.5 . . ?
C8 C13 H6 109.5 . . ?
H5 C13 H6 109.5 . . ?
C8 C13 H7 109.5 . . ?
H5 C13 H7 109.5 . . ?
H6 C13 H7 109.5 . . ?
C10 C14 H8 109.5 . . ?
C10 C14 H9 109.5 . . ?
H8 C14 H9 109.5 . . ?
C10 C14 H10 109.5 . . ?
H8 C14 H10 109.5 . . ?
H9 C14 H10 109.5 . . ?
C12 C15 H11 109.5 . . ?
C12 C15 H12 109.5 . . ?
H11 C15 H12 109.5 . . ?
C12 C15 H13 109.5 . . ?
H11 C15 H13 109.5 . . ?
H12 C15 H13 109.5 . . ?
C17 C16 C21 121.3(4) . . ?
C17 C16 S1 120.9(3) . . ?
C21 C16 S1 117.8(3) . . ?
C16 C17 C18 119.7(4) . . ?
C16 C17 H14 120.1 . . ?
C18 C17 H14 120.1 . . ?
C17 C18 C19 120.9(4) . . ?
C17 C18 H15 119.6 . . ?
C19 C18 H15 119.6 . . ?
C18 C19 C20 117.7(4) . . ?
C18 C19 C22 122.0(4) . . ?
C20 C19 C22 120.3(4) . . ?
C21 C20 C19 121.6(4) . . ?
C21 C20 H16 119.2 . . ?
C19 C20 H16 119.2 . . ?
C20 C21 C16 118.9(4) . . ?
C20 C21 H17 120.6 . . ?
C16 C21 H17 120.6 . . ?
C19 C22 H18 109.5 . . ?
C19 C22 H19 109.5 . . ?
H18 C22 H19 109.5 . . ?
C19 C22 H20 109.5 . . ?
H18 C22 H20 109.5 . . ?
H19 C22 H20 109.5 . . ?
C28 C23 C24 120.2(4) . . ?
C28 C23 S1 124.1(3) . . ?
C24 C23 S1 115.7(3) . . ?
C25 C24 C23 119.0(4) . . ?
C25 C24 H21 120.5 . . ?
C23 C24 H21 120.5 . . ?
C24 C25 C26 121.0(4) . . ?
C24 C25 H22 119.5 . . ?
C26 C25 H22 119.5 . . ?
C27 C26 C25 118.4(4) . . ?
C27 C26 C29 120.7(4) . . ?
C25 C26 C29 121.0(4) . . ?
C28 C27 C26 120.4(4) . . ?
C28 C27 H23 119.8 . . ?
C26 C27 H23 119.8 . . ?
C23 C28 C27 121.0(4) . . ?
C23 C28 H24 119.5 . . ?
C27 C28 H24 119.5 . . ?
C26 C29 H25 109.5 . . ?
C26 C29 H26 109.5 . . ?
H25 C29 H26 109.5 . . ?
C26 C29 H27 109.5 . . ?
H25 C29 H27 109.5 . . ?
H26 C29 H27 109.5 . . ?

loop_
_geom_bond_atom_site_label_1
_geom_bond_atom_site_label_2
_geom_bond_distance
_geom_bond_site_symmetry_2
_geom_bond_publ_flag
C1 N1 1.382(5) . ?
C1 C6 1.397(6) . ?
C1 Rh1 2.058(4) . ?
Rh1 C3 1.816(5) . ?
Rh1 C2 1.912(5) . ?
Rh1 Cl1 2.3799(13) . ?
C2 O1 1.128(5) . ?
C3 O2 1.139(6) . ?
N1 C4 1.390(5) . ?
N1 C7 1.443(5) . ?
C4 C5 1.364(6) . ?
C4 H1 0.9500 . ?
C5 C6 1.414(6) . ?
C5 H2 0.9500 . ?
C6 S1 1.727(4) . ?
S1 C23 1.778(4) . ?
S1 C16 1.794(4) . ?
C7 C8 1.371(6) . ?
C7 C12 1.407(6) . ?
C8 C9 1.401(6) . ?
C8 C13 1.519(6) . ?
C9 C10 1.377(6) . ?
C9 H3 0.9500 . ?
C10 C11 1.404(6) . ?
C10 C14 1.504(6) . ?
C11 C12 1.384(6) . ?
C11 H4 0.9500 . ?
C12 C15 1.483(6) . ?
C13 H5 0.9800 . ?
C13 H6 0.9800 . ?
C13 H7 0.9800 . ?
C14 H8 0.9800 . ?
C14 H9 0.9800 . ?
C14 H10 0.9800 . ?
C15 H11 0.9800 . ?
C15 H12 0.9800 . ?
C15 H13 0.9800 . ?
C16 C17 1.353(6) . ?
C16 C21 1.398(6) . ?
C17 C18 1.397(6) . ?
C17 H14 0.9500 . ?
C18 C19 1.391(6) . ?
C18 H15 0.9500 . ?
C19 C20 1.407(6) . ?
C19 C22 1.490(6) . ?
C20 C21 1.370(6) . ?
C20 H16 0.9500 . ?
C21 H17 0.9500 . ?
C22 H18 0.9800 . ?
C22 H19 0.9800 . ?
C22 H20 0.9800 . ?
C23 C28 1.381(6) . ?
C23 C24 1.391(6) . ?
C24 C25 1.392(6) . ?
C24 H21 0.9500 . ?
C25 C26 1.403(6) . ?
C25 H22 0.9500 . ?
C26 C27 1.400(6) . ?
C26 C29 1.512(6) . ?
C27 C28 1.368(6) . ?
C27 H23 0.9500 . ?
C28 H24 0.9500 . ?
C29 H25 0.9800 . ?
C29 H26 0.9800 . ?
C29 H27 0.9800 . ?

loop_
_geom_torsion_atom_site_label_1
_geom_torsion_atom_site_label_2
_geom_torsion_atom_site_label_3
_geom_torsion_atom_site_label_4
_geom_torsion
_geom_torsion_site_symmetry_1
_geom_torsion_site_symmetry_2
_geom_torsion_site_symmetry_3
_geom_torsion_site_symmetry_4
_geom_torsion_publ_flag
N1 C1 Rh1 C3 65.1(4) . . . . ?
C6 C1 Rh1 C3 -114.6(4) . . . . ?
N1 C1 Rh1 C2 -164(2) . . . . ?
C6 C1 Rh1 C2 16(2) . . . . ?
N1 C1 Rh1 Cl1 -116.9(3) . . . . ?
C6 C1 Rh1 Cl1 63.4(4) . . . . ?
C3 Rh1 C2 O1 146(5) . . . . ?
C1 Rh1 C2 O1 16(7) . . . . ?
Cl1 Rh1 C2 O1 -32(5) . . . . ?
C2 Rh1 C3 O2 -3(36) . . . . ?
C1 Rh1 C3 O2 174(100) . . . . ?
Cl1 Rh1 C3 O2 108(35) . . . . ?
C6 C1 N1 C4 -1.2(4) . . . . ?
Rh1 C1 N1 C4 179.0(3) . . . . ?
C6 C1 N1 C7 -175.4(4) . . . . ?
Rh1 C1 N1 C7 4.8(6) . . . . ?
C1 N1 C4 C5 0.1(5) . . . . ?
C7 N1 C4 C5 174.6(4) . . . . ?
N1 C4 C5 C6 1.1(5) . . . . ?
N1 C1 C6 C5 1.9(5) . . . . ?
Rh1 C1 C6 C5 -178.3(3) . . . . ?
N1 C1 C6 S1 -179.6(3) . . . . ?
Rh1 C1 C6 S1 0.2(5) . . . . ?
C4 C5 C6 C1 -1.9(5) . . . . ?
C4 C5 C6 S1 179.7(4) . . . . ?
C1 C6 S1 C23 -135.3(3) . . . . ?
C5 C6 S1 C23 43.0(5) . . . . ?
C1 C6 S1 C16 117.4(4) . . . . ?
C5 C6 S1 C16 -64.3(4) . . . . ?
C1 N1 C7 C8 -108.6(5) . . . . ?
C4 N1 C7 C8 77.8(5) . . . . ?
C1 N1 C7 C12 74.7(5) . . . . ?
C4 N1 C7 C12 -98.9(5) . . . . ?
C12 C7 C8 C9 -1.2(6) . . . . ?
N1 C7 C8 C9 -177.7(4) . . . . ?
C12 C7 C8 C13 179.1(4) . . . . ?
N1 C7 C8 C13 2.6(6) . . . . ?
C7 C8 C9 C10 -0.1(7) . . . . ?
C13 C8 C9 C10 179.6(4) . . . . ?
C8 C9 C10 C11 0.2(7) . . . . ?
C8 C9 C10 C14 178.5(4) . . . . ?
C9 C10 C11 C12 1.0(6) . . . . ?
C14 C10 C11 C12 -177.3(4) . . . . ?
C10 C11 C12 C7 -2.2(6) . . . . ?
C10 C11 C12 C15 174.8(4) . . . . ?
C8 C7 C12 C11 2.3(6) . . . . ?
N1 C7 C12 C11 178.8(3) . . . . ?
C8 C7 C12 C15 -174.7(4) . . . . ?
N1 C7 C12 C15 1.9(5) . . . . ?
C6 S1 C16 C17 -16.1(4) . . . . ?
C23 S1 C16 C17 -124.9(4) . . . . ?
C6 S1 C16 C21 166.5(3) . . . . ?
C23 S1 C16 C21 57.7(4) . . . . ?
C21 C16 C17 C18 -1.1(6) . . . . ?
S1 C16 C17 C18 -178.4(3) . . . . ?
C16 C17 C18 C19 -0.8(7) . . . . ?
C17 C18 C19 C20 2.0(6) . . . . ?
C17 C18 C19 C22 -176.8(4) . . . . ?
C18 C19 C20 C21 -1.4(6) . . . . ?
C22 C19 C20 C21 177.5(4) . . . . ?
C19 C20 C21 C16 -0.4(6) . . . . ?
C17 C16 C21 C20 1.7(6) . . . . ?
S1 C16 C21 C20 179.1(3) . . . . ?
C6 S1 C23 C28 -75.1(4) . . . . ?
C16 S1 C23 C28 34.1(4) . . . . ?
C6 S1 C23 C24 101.6(4) . . . . ?
C16 S1 C23 C24 -149.2(3) . . . . ?
C28 C23 C24 C25 0.8(7) . . . . ?
S1 C23 C24 C25 -176.0(3) . . . . ?
C23 C24 C25 C26 1.1(7) . . . . ?
C24 C25 C26 C27 -2.4(7) . . . . ?
C24 C25 C26 C29 178.2(5) . . . . ?
C25 C26 C27 C28 1.8(7) . . . . ?
C29 C26 C27 C28 -178.8(4) . . . . ?
C24 C23 C28 C27 -1.4(6) . . . . ?
S1 C23 C28 C27 175.2(3) . . . . ?
C26 C27 C28 C23 0.0(7) . . . . ?
